data_4121739
loop_
_publ_author_name
'He, Ruoyu'
'Jin, Xiqing'
'Chen, Hui'
'Huang, Zhi-Tang'
'Zheng, Qi-Yu'
'Wang, Congyang'

_publ_section_title
;
 Mn-catalyzed three-component reactions of imines/nitriles, grignard
 reagents, and tetrahydrofuran: an expedient access to 1,5-amino/keto
 alcohols.
;
_journal_issue 18
_journal_name_full 'Journal of the American Chemical Society'
_journal_page_first 6558
_journal_page_last 6561
_journal_paper_doi 10.1021/ja503520t
_journal_volume 136
_journal_year 2014
_chemical_formula_moiety 'C23 H23 N O'
_chemical_formula_sum 'C23 H23 N O'
_chemical_formula_weight 329.42
_chemical_name_systematic
; 
 ? 
;
_space_group_IT_number 4
_symmetry_cell_setting monoclinic
_symmetry_space_group_name_Hall 'P 2yb'
_symmetry_space_group_name_H-M 'P 1 21 1'
_atom_sites_solution_hydrogens geom
_atom_sites_solution_primary direct
_atom_sites_solution_secondary difmap
_audit_creation_method SHELXL-97
_cell_angle_alpha 90.00
_cell_angle_beta 101.13(3)
_cell_angle_gamma 90.00
_cell_formula_units_Z 2
_cell_length_a 9.814(2)
_cell_length_b 5.6952(11)
_cell_length_c 16.213(3)
_cell_measurement_reflns_used 3629
_cell_measurement_temperature 173(2)
_cell_measurement_theta_max 32.6562
_cell_measurement_theta_min 2.1151
_cell_volume 889.1(3)
_computing_cell_refinement 'CrystalClear (Rigaku Inc., 2008)'
_computing_data_collection 'CrystalClear (Rigaku Inc., 2008)'
_computing_data_reduction 'CrystalClear (Rigaku Inc., 2008)'
_computing_molecular_graphics
;
 Mercury: visualization and analysis of crystal structures, C. F. Macrae,
 P. R. Edgington, P. McCabe, E. Pidcock, G. P. Shields, R. Taylor,
 M. Towler and J. van de Streek, J. Appl. Cryst., 39, 453-457, 2006.
;
_computing_publication_material 'SHELX-97 (Sheldrick, 2008)'
_computing_structure_refinement 'SHELX-97 (Sheldrick, 2008)'
_computing_structure_solution 'SHELX-97 (Sheldrick, 2008)'
_diffrn_ambient_temperature 173(2)
_diffrn_detector_area_resol_mean 28.5714
_diffrn_measured_fraction_theta_full 0.998
_diffrn_measured_fraction_theta_max 0.998
_diffrn_measurement_device_type 'Saturn724+ CCD'
_diffrn_measurement_method '\w scans at fixed \c = 45\%'
_diffrn_radiation_monochromator graphite
_diffrn_radiation_source 'fine-focus sealed tube'
_diffrn_radiation_type MoK\a
_diffrn_radiation_wavelength 0.71073
_diffrn_reflns_av_R_equivalents 0.0592
_diffrn_reflns_av_sigmaI/netI 0.0558
_diffrn_reflns_limit_h_max 11
_diffrn_reflns_limit_h_min -12
_diffrn_reflns_limit_k_max 7
_diffrn_reflns_limit_k_min -7
_diffrn_reflns_limit_l_max 19
_diffrn_reflns_limit_l_min -21
_diffrn_reflns_number 7966
_diffrn_reflns_theta_full 27.43
_diffrn_reflns_theta_max 27.43
_diffrn_reflns_theta_min 1.28
_exptl_absorpt_coefficient_mu 0.074
_exptl_absorpt_correction_T_max 1.0000
_exptl_absorpt_correction_T_min 0.6857
_exptl_absorpt_correction_type multi-scan
_exptl_absorpt_process_details 'CrystalClear (Rigaku Inc., 2008)'
_exptl_crystal_colour Colorless
_exptl_crystal_density_diffrn 1.230
_exptl_crystal_density_method 'not measured'
_exptl_crystal_description rod
_exptl_crystal_F_000 352
_exptl_crystal_size_max 0.35
_exptl_crystal_size_mid 0.12
_exptl_crystal_size_min 0.08
_refine_diff_density_max 0.182
_refine_diff_density_min -0.183
_refine_diff_density_rms 0.041
_refine_ls_abs_structure_details 'Flack H D (1983), Acta Cryst. A39, 876-881'
_refine_ls_abs_structure_Flack -1(4)
_refine_ls_extinction_method none
_refine_ls_goodness_of_fit_ref 1.164
_refine_ls_hydrogen_treatment constr
_refine_ls_matrix_type full
_refine_ls_number_parameters 247
_refine_ls_number_reflns 2243
_refine_ls_number_restraints 43
_refine_ls_restrained_S_all 1.158
_refine_ls_R_factor_all 0.0935
_refine_ls_R_factor_gt 0.0783
_refine_ls_shift/su_max 0.000
_refine_ls_shift/su_mean 0.000
_refine_ls_structure_factor_coef Fsqd
_refine_ls_weighting_details 'calc w=1/[\s^2^(Fo^2^)+(0.0246P)^2^+0.5034P] where P=(Fo^2^+2Fc^2^)/3'
_refine_ls_weighting_scheme calc
_refine_ls_wR_factor_gt 0.1257
_refine_ls_wR_factor_ref 0.1330
_reflns_number_gt 1936
_reflns_number_total 2243
_reflns_threshold_expression >2sigma(I)
_cod_data_source_file ja503520t_si_002.cif
_cod_data_source_block a
_cod_depositor_comments 'Adding full bibliography for 4121739.cif.'
_cod_original_sg_symbol_H-M P2(1)
_cod_database_code 4121739

loop_
_symmetry_equiv_pos_as_xyz
'x, y, z'
'-x, y+1/2, -z'

loop_
_atom_site_label
_atom_site_type_symbol
_atom_site_fract_x
_atom_site_fract_y
_atom_site_fract_z
_atom_site_U_iso_or_equiv
_atom_site_adp_type
_atom_site_occupancy
_atom_site_symmetry_multiplicity
_atom_site_calc_flag
_atom_site_refinement_flags
_atom_site_disorder_assembly
_atom_site_disorder_group
O1 O 0.5997(3) 0.9692(6) 0.40850(15) 0.0457(8) Uani 1 1 d . . .
N1 N 0.8497(3) 1.2280(6) 0.38601(18) 0.0315(7) Uani 1 1 d . . .
C1 C 0.7792(4) 1.4063(8) 0.4273(3) 0.0436(11) Uani 1 1 d . . .
H1A H 0.6796 1.4035 0.4035 0.065 Uiso 1 1 calc R . .
H1C H 0.8170 1.5615 0.4183 0.065 Uiso 1 1 calc R . .
H1B H 0.7940 1.3734 0.4877 0.065 Uiso 1 1 calc R . .
C2 C 1.0860(4) 1.4083(9) 0.4298(3) 0.0454(11) Uani 1 1 d . . .
H2A H 1.0583 1.5641 0.4068 0.068 Uiso 1 1 calc R . .
H2C H 1.1809 1.3743 0.4227 0.068 Uiso 1 1 calc R . .
H2B H 1.0821 1.4052 0.4898 0.068 Uiso 1 1 calc R . .
C3 C 0.9896(4) 1.2284(8) 0.3847(2) 0.0330(9) Uani 1 1 d . . .
C4 C 1.0144(4) 1.0362(8) 0.3388(2) 0.0366(10) Uani 1 1 d . . .
H4 H 1.1020 0.9914 0.3272 0.044 Uiso 1 1 calc R . .
C5 C 0.8882(4) 0.9163(8) 0.3117(2) 0.0353(9) Uani 1 1 d . . .
H5 H 0.8755 0.7772 0.2787 0.042 Uiso 1 1 calc R . .
C6 C 0.7874(4) 1.0367(8) 0.3414(2) 0.0321(9) Uani 1 1 d . . .
C7 C 0.6391(4) 0.9822(8) 0.3307(2) 0.0349(9) Uani 1 1 d . . .
C8 C 0.5554(4) 0.9293(8) 0.2580(2) 0.0375(10) Uani 1 1 d . . .
C9 C 0.4148(4) 0.8211(11) 0.2558(3) 0.0566(14) Uani 1 1 d . . .
H9A H 0.4049 0.6793 0.2198 0.068 Uiso 1 1 calc R . .
H9B H 0.3416 0.9341 0.2310 0.068 Uiso 1 1 calc R . .
C10 C 0.3961(4) 0.7546(10) 0.3438(3) 0.0497(13) Uani 1 1 d . . .
H10A H 0.2962 0.7320 0.3441 0.060 Uiso 1 1 calc R . .
H10B H 0.4447 0.6048 0.3608 0.060 Uiso 1 1 calc R . .
C11 C 0.4526(4) 0.9408(11) 0.4041(3) 0.0540(13) Uani 1 1 d . . .
H11A H 0.4047 1.0908 0.3866 0.065 Uiso 1 1 calc R . .
H11B H 0.4350 0.9000 0.4605 0.065 Uiso 1 1 calc R . .
C12 C 0.6011(4) 0.9636(7) 0.1762(2) 0.0325(9) Uani 1 1 d . . .
C13 C 0.5774(4) 0.7925(8) 0.1140(3) 0.0403(10) Uani 1 1 d . . .
H13 H 0.5227 0.6592 0.1211 0.048 Uiso 1 1 calc R . .
C14 C 0.6326(4) 0.8134(8) 0.0416(3) 0.0394(10) Uani 1 1 d . . .
H14 H 0.6147 0.6934 0.0002 0.047 Uiso 1 1 calc R . .
C15 C 0.7129(4) 1.0038(7) 0.0280(2) 0.0317(9) Uani 1 1 d . A .
C16 C 0.7277(4) 1.1822(8) 0.0879(3) 0.0417(10) Uani 1 1 d . . .
H16 H 0.7768 1.3207 0.0789 0.050 Uiso 1 1 calc R . .
C17 C 0.6732(5) 1.1638(8) 0.1601(3) 0.0413(11) Uani 1 1 d . . .
H17 H 0.6852 1.2895 0.1994 0.050 Uiso 1 1 calc R . .
C18 C 0.7843(4) 1.0122(7) -0.0453(2) 0.0318(9) Uani 1 1 d D . .
C19 C 0.8009(16) 0.8132(18) -0.0907(8) 0.034(3) Uani 0.380(19) 1 d PDU A 1
H19 H 0.7588 0.6714 -0.0775 0.041 Uiso 0.380(19) 1 calc PR A 1
C20 C 0.8758(16) 0.8105(18) -0.1546(8) 0.034(3) Uani 0.380(19) 1 d PDU A 1
H20 H 0.8906 0.6671 -0.1815 0.041 Uiso 0.380(19) 1 calc PR A 1
C19' C 0.7467(11) 0.8567(16) -0.1134(5) 0.043(2) Uani 0.620(19) 1 d PDU A 2
H19A H 0.6724 0.7496 -0.1139 0.052 Uiso 0.620(19) 1 calc PR A 2
C20' C 0.8175(11) 0.8587(16) -0.1799(6) 0.046(2) Uani 0.620(19) 1 d PDU A 2
H20A H 0.7914 0.7538 -0.2258 0.055 Uiso 0.620(19) 1 calc PR A 2
C21 C 0.9286(5) 1.0173(9) -0.1790(3) 0.0486(12) Uani 1 1 d D . .
H21 H 0.9516 1.0356 -0.2329 0.058 Uiso 1 1 calc R A 1
C22 C 0.9459(5) 1.1938(11) -0.1217(3) 0.0561(14) Uani 1 1 d . A .
H22 H 1.0073 1.3196 -0.1266 0.067 Uiso 1 1 calc R . .
C23 C 0.8739(5) 1.1907(10) -0.0560(3) 0.0531(13) Uani 1 1 d . A .
H23 H 0.8870 1.3166 -0.0168 0.064 Uiso 1 1 calc R . .

loop_
_atom_site_aniso_label
_atom_site_aniso_U_11
_atom_site_aniso_U_22
_atom_site_aniso_U_33
_atom_site_aniso_U_23
_atom_site_aniso_U_13
_atom_site_aniso_U_12
O1 0.0324(15) 0.071(2) 0.0366(15) 0.0031(17) 0.0149(12) 0.0010(16)
N1 0.0373(18) 0.0321(18) 0.0266(16) 0.0017(15) 0.0102(13) 0.0044(16)
C1 0.048(2) 0.037(2) 0.049(2) -0.009(2) 0.017(2) 0.005(2)
C2 0.046(3) 0.042(3) 0.046(3) 0.005(2) 0.0041(19) -0.004(2)
C3 0.031(2) 0.036(2) 0.034(2) 0.0052(19) 0.0094(16) -0.0012(19)
C4 0.029(2) 0.047(3) 0.036(2) 0.006(2) 0.0139(16) 0.007(2)
C5 0.036(2) 0.040(2) 0.031(2) -0.0075(19) 0.0093(16) 0.0010(19)
C6 0.034(2) 0.041(2) 0.0228(18) -0.0021(18) 0.0085(15) 0.0027(19)
C7 0.031(2) 0.043(3) 0.033(2) 0.0000(19) 0.0130(16) 0.0064(19)
C8 0.030(2) 0.043(3) 0.041(2) 0.009(2) 0.0073(17) 0.001(2)
C9 0.038(2) 0.084(4) 0.047(3) 0.006(3) 0.009(2) -0.010(3)
C10 0.027(2) 0.068(4) 0.057(3) 0.012(3) 0.0140(19) 0.001(2)
C11 0.035(2) 0.078(4) 0.053(3) 0.001(3) 0.019(2) 0.005(3)
C12 0.0228(18) 0.037(2) 0.037(2) 0.0018(19) 0.0028(15) 0.0032(18)
C13 0.032(2) 0.045(3) 0.045(2) -0.002(2) 0.0097(18) -0.009(2)
C14 0.040(2) 0.041(3) 0.037(2) -0.006(2) 0.0063(19) -0.007(2)
C15 0.033(2) 0.029(2) 0.032(2) 0.0049(18) 0.0033(15) 0.0039(18)
C16 0.053(3) 0.025(2) 0.049(3) 0.005(2) 0.016(2) -0.005(2)
C17 0.056(3) 0.034(2) 0.036(2) -0.0010(19) 0.012(2) 0.000(2)
C18 0.034(2) 0.031(2) 0.030(2) 0.0065(18) 0.0050(16) 0.0058(18)
C19 0.035(4) 0.031(4) 0.035(4) 0.000(3) 0.007(3) 0.004(3)
C20 0.036(5) 0.035(4) 0.033(4) 0.000(3) 0.008(3) 0.005(3)
C19' 0.047(4) 0.042(3) 0.044(3) 0.000(3) 0.016(3) -0.003(3)
C20' 0.052(4) 0.043(3) 0.044(3) -0.004(3) 0.014(3) -0.002(3)
C21 0.057(3) 0.050(3) 0.042(3) 0.004(2) 0.019(2) -0.001(3)
C22 0.051(3) 0.069(4) 0.051(3) -0.005(3) 0.018(2) -0.024(3)
C23 0.061(3) 0.053(3) 0.050(3) -0.015(3) 0.020(2) -0.026(3)

loop_
_atom_type_symbol
_atom_type_description
_atom_type_scat_dispersion_real
_atom_type_scat_dispersion_imag
_atom_type_scat_source
C C 0.0033 0.0016 'International Tables Vol C Tables 4.2.6.8 and 6.1.1.4'
H H 0.0000 0.0000 'International Tables Vol C Tables 4.2.6.8 and 6.1.1.4'
N N 0.0061 0.0033 'International Tables Vol C Tables 4.2.6.8 and 6.1.1.4'
O O 0.0106 0.0060 'International Tables Vol C Tables 4.2.6.8 and 6.1.1.4'

loop_
_geom_angle_atom_site_label_1
_geom_angle_atom_site_label_2
_geom_angle_atom_site_label_3
_geom_angle
C7 O1 C11 114.4(3)
C3 N1 C6 109.5(3)
C3 N1 C1 124.6(3)
C6 N1 C1 125.9(3)
N1 C1 H1A 109.5
N1 C1 H1C 109.5
H1A C1 H1C 109.5
N1 C1 H1B 109.5
H1A C1 H1B 109.5
H1C C1 H1B 109.5
C3 C2 H2A 109.5
C3 C2 H2C 109.5
H2A C2 H2C 109.5
C3 C2 H2B 109.5
H2A C2 H2B 109.5
H2C C2 H2B 109.5
C4 C3 N1 106.8(3)
C4 C3 C2 130.9(4)
N1 C3 C2 122.3(4)
C3 C4 C5 108.6(3)
C3 C4 H4 125.7
C5 C4 H4 125.7
C6 C5 C4 107.5(4)
C6 C5 H5 126.3
C4 C5 H5 126.3
C5 C6 N1 107.6(3)
C5 C6 C7 128.5(4)
N1 C6 C7 123.9(3)
C8 C7 O1 123.8(3)
C8 C7 C6 125.5(3)
O1 C7 C6 110.4(3)
C7 C8 C12 121.1(3)
C7 C8 C9 121.2(4)
C12 C8 C9 117.6(3)
C8 C9 C10 110.8(4)
C8 C9 H9A 109.5
C10 C9 H9A 109.5
C8 C9 H9B 109.5
C10 C9 H9B 109.5
H9A C9 H9B 108.1
C11 C10 C9 110.1(4)
C11 C10 H10A 109.6
C9 C10 H10A 109.6
C11 C10 H10B 109.6
C9 C10 H10B 109.6
H10A C10 H10B 108.1
O1 C11 C10 111.0(4)
O1 C11 H11A 109.4
C10 C11 H11A 109.4
O1 C11 H11B 109.4
C10 C11 H11B 109.4
H11A C11 H11B 108.0
C13 C12 C17 117.3(4)
C13 C12 C8 121.1(4)
C17 C12 C8 121.6(4)
C12 C13 C14 121.0(4)
C12 C13 H13 119.5
C14 C13 H13 119.5
C15 C14 C13 121.9(4)
C15 C14 H14 119.1
C13 C14 H14 119.1
C14 C15 C16 116.5(4)
C14 C15 C18 121.4(4)
C16 C15 C18 122.0(4)
C17 C16 C15 122.0(4)
C17 C16 H16 119.0
C15 C16 H16 119.0
C16 C17 C12 120.9(4)
C16 C17 H17 119.5
C12 C17 H17 119.5
C23 C18 C19 113.3(6)
C23 C18 C19' 116.3(4)
C19 C18 C19' 26.3(5)
C23 C18 C15 122.2(4)
C19 C18 C15 121.4(6)
C19' C18 C15 120.8(4)
C18 C19 C20 123.0(10)
C18 C19 H19 118.5
C20 C19 H19 118.5
C21 C20 C19 119.4(9)
C21 C20 H20 120.3
C19 C20 H20 120.3
C20' C19' C18 120.5(6)
C20' C19' H19A 119.7
C18 C19' H19A 119.7
C19' C20' C21 119.7(6)
C19' C20' H20A 120.1
C21 C20' H20A 120.1
C22 C21 C20 116.2(6)
C22 C21 C20' 118.4(5)
C20 C21 C20' 28.7(5)
C22 C21 H21 121.9
C20 C21 H21 121.9
C20' C21 H21 112.4
C21 C22 C23 120.1(5)
C21 C22 H22 120.0
C23 C22 H22 120.0
C18 C23 C22 122.5(5)
C18 C23 H23 118.7
C22 C23 H23 118.7

loop_
_geom_bond_atom_site_label_1
_geom_bond_atom_site_label_2
_geom_bond_distance
O1 C7 1.392(4)
O1 C11 1.440(5)
N1 C3 1.377(5)
N1 C6 1.383(5)
N1 C1 1.462(5)
C1 H1A 0.9800
C1 H1C 0.9800
C1 H1B 0.9800
C2 C3 1.487(6)
C2 H2A 0.9800
C2 H2C 0.9800
C2 H2B 0.9800
C3 C4 1.371(6)
C4 C5 1.408(5)
C4 H4 0.9500
C5 C6 1.365(5)
C5 H5 0.9500
C6 C7 1.465(5)
C7 C8 1.335(5)
C8 C12 1.493(5)
C8 C9 1.505(6)
C9 C10 1.522(6)
C9 H9A 0.9900
C9 H9B 0.9900
C10 C11 1.476(7)
C10 H10A 0.9900
C10 H10B 0.9900
C11 H11A 0.9900
C11 H11B 0.9900
C12 C13 1.389(6)
C12 C17 1.393(6)
C13 C14 1.390(5)
C13 H13 0.9500
C14 C15 1.383(6)
C14 H14 0.9500
C15 C16 1.394(6)
C15 C18 1.492(5)
C16 C17 1.381(5)
C16 H16 0.9500
C17 H17 0.9500
C18 C23 1.377(6)
C18 C19 1.378(8)
C18 C19' 1.407(7)
C19 C20 1.381(9)
C19 H19 0.9500
C20 C21 1.375(8)
C20 H20 0.9500
C19' C20' 1.392(7)
C19' H19A 0.9500
C20' C21 1.413(7)
C20' H20A 0.9500
C21 C22 1.357(7)
C21 H21 0.9500
C22 C23 1.387(6)
C22 H22 0.9500
C23 H23 0.9500

loop_
_geom_torsion_atom_site_label_1
_geom_torsion_atom_site_label_2
_geom_torsion_atom_site_label_3
_geom_torsion_atom_site_label_4
_geom_torsion
C6 N1 C3 C4 0.1(4)
C1 N1 C3 C4 -178.9(3)
C6 N1 C3 C2 -177.8(3)
C1 N1 C3 C2 3.2(6)
N1 C3 C4 C5 0.0(4)
C2 C3 C4 C5 177.6(4)
C3 C4 C5 C6 0.0(4)
C4 C5 C6 N1 0.1(4)
C4 C5 C6 C7 -179.6(4)
C3 N1 C6 C5 -0.1(4)
C1 N1 C6 C5 178.8(4)
C3 N1 C6 C7 179.6(4)
C1 N1 C6 C7 -1.5(6)
C11 O1 C7 C8 -12.2(6)
C11 O1 C7 C6 173.8(4)
C5 C6 C7 C8 -48.6(7)
N1 C6 C7 C8 131.8(5)
C5 C6 C7 O1 125.3(4)
N1 C6 C7 O1 -54.3(5)
O1 C7 C8 C12 175.5(4)
C6 C7 C8 C12 -11.4(7)
O1 C7 C8 C9 -7.8(7)
C6 C7 C8 C9 165.3(5)
C7 C8 C9 C10 -7.9(7)
C12 C8 C9 C10 168.9(4)
C8 C9 C10 C11 41.4(6)
C7 O1 C11 C10 47.4(6)
C9 C10 C11 O1 -62.4(5)
C7 C8 C12 C13 135.2(4)
C9 C8 C12 C13 -41.6(6)
C7 C8 C12 C17 -42.4(6)
C9 C8 C12 C17 140.8(5)
C17 C12 C13 C14 4.6(6)
C8 C12 C13 C14 -173.2(4)
C12 C13 C14 C15 0.0(6)
C13 C14 C15 C16 -4.4(6)
C13 C14 C15 C18 173.3(4)
C14 C15 C16 C17 4.3(6)
C18 C15 C16 C17 -173.4(4)
C15 C16 C17 C12 0.3(7)
C13 C12 C17 C16 -4.7(6)
C8 C12 C17 C16 173.0(4)
C14 C15 C18 C23 -174.4(4)
C16 C15 C18 C23 3.1(6)
C14 C15 C18 C19 -15.5(10)
C16 C15 C18 C19 162.0(9)
C14 C15 C18 C19' 15.4(8)
C16 C15 C18 C19' -167.1(7)
C23 C18 C19 C20 -14.1(14)
C19' C18 C19 C20 88.5(17)
C15 C18 C19 C20 -174.7(8)
C18 C19 C20 C21 -4.8(17)
C23 C18 C19' C20' 11.9(10)
C19 C18 C19' C20' -77.9(15)
C15 C18 C19' C20' -177.3(6)
C18 C19' C20' C21 0.3(11)
C19 C20 C21 C22 22.1(14)
C19 C20 C21 C20' -79.6(15)
C19' C20' C21 C22 -12.6(11)
C19' C20' C21 C20 80.8(13)
C20 C21 C22 C23 -20.0(11)
C20' C21 C22 C23 12.3(10)
C19 C18 C23 C22 16.3(10)
C19' C18 C23 C22 -12.6(9)
C15 C18 C23 C22 176.8(4)
C21 C22 C23 C18 0.5(8)
